data_7250171
loop_
_publ_author_name
'Lin, Mengdi'
'Zhang, Shilong'
'Liang, Xuefeng'
'Shan, Zhenhua'
'Yang, Wenqian'
'Xie, Haijiao'

_publ_section_title
;
 Modulation of fluorescence in novel A--D--A type phenothiazine
 derivatives via oxidation
;
_journal_issue 12
_journal_name_full 'RSC Advances'
_journal_page_first 8851
_journal_page_last 8854
_journal_paper_doi 10.1039/D5RA01383F
_journal_volume 15
_journal_year 2025
_chemical_formula_moiety 'C32 H29 N O4 S'
_chemical_formula_sum 'C32 H29 N O4 S'
_chemical_formula_weight 523.62
_chemical_name_systematic JNU-S
_space_group_crystal_system orthorhombic
_space_group_IT_number 62
_space_group_name_Hall '-P 2ac 2n'
_space_group_name_H-M_alt 'P n m a'
_atom_sites_solution_hydrogens geom
_audit_creation_date 2024-12-23
_audit_creation_method
;
Olex2 1.3
(compiled 2020.11.12 svn.r5f609507 for OlexSys, GUI svn.r6408)
;
_audit_update_record
;
2024-12-24 deposited with the CCDC.	2025-03-12 downloaded from the CCDC.
;
_cell_angle_alpha 90
_cell_angle_beta 90
_cell_angle_gamma 90
_cell_formula_units_Z 4
_cell_length_a 9.6238(4)
_cell_length_b 25.2734(12)
_cell_length_c 10.8726(5)
_cell_measurement_reflns_used 25515
_cell_measurement_temperature 150.15
_cell_measurement_theta_max 29
_cell_measurement_theta_min 3.4
_cell_volume 2644.5(2)
_computing_molecular_graphics 'Olex2 1.3 (Dolomanov et al., 2009)'
_computing_publication_material 'Olex2 1.3 (Dolomanov et al., 2009)'
_computing_structure_refinement 'SHELXL 2014/7 (Sheldrick, 2015)'
_diffrn_ambient_temperature 150.15
_diffrn_measured_fraction_theta_full 0.988
_diffrn_measured_fraction_theta_max 0.989
_diffrn_measurement_device_type multi-scan
_diffrn_radiation_type GaK\a
_diffrn_radiation_wavelength 1.34138
_diffrn_reflns_av_R_equivalents 0.0389
_diffrn_reflns_av_unetI/netI 0.0251
_diffrn_reflns_Laue_measured_fraction_full 0.988
_diffrn_reflns_Laue_measured_fraction_max 0.989
_diffrn_reflns_limit_h_max 12
_diffrn_reflns_limit_h_min -12
_diffrn_reflns_limit_k_max 28
_diffrn_reflns_limit_k_min -32
_diffrn_reflns_limit_l_max 11
_diffrn_reflns_limit_l_min -13
_diffrn_reflns_number 20401
_diffrn_reflns_point_group_measured_fraction_full 0.988
_diffrn_reflns_point_group_measured_fraction_max 0.989
_diffrn_reflns_theta_full 53.594
_diffrn_reflns_theta_max 59.340
_diffrn_reflns_theta_min 3.850
_exptl_absorpt_coefficient_mu 0.911
_exptl_crystal_colour colourless
_exptl_crystal_density_diffrn 1.315
_exptl_crystal_description block
_exptl_crystal_F_000 1104
_exptl_crystal_recrystallization_method 'Vapour deposition'
_refine_diff_density_max 0.227
_refine_diff_density_min -0.265
_refine_diff_density_rms 0.042
_refine_ls_extinction_method none
_refine_ls_goodness_of_fit_ref 1.052
_refine_ls_hydrogen_treatment constr
_refine_ls_matrix_type full
_refine_ls_number_parameters 181
_refine_ls_number_reflns 2964
_refine_ls_number_restraints 0
_refine_ls_restrained_S_all 1.052
_refine_ls_R_factor_all 0.0395
_refine_ls_R_factor_gt 0.0360
_refine_ls_shift/su_max 0.084
_refine_ls_shift/su_mean 0.001
_refine_ls_structure_factor_coef Fsqd
_refine_ls_weighting_details 'w=1/[\s^2^(Fo^2^)+(0.0483P)^2^+0.9738P] where P=(Fo^2^+2Fc^2^)/3'
_refine_ls_weighting_scheme calc
_refine_ls_wR_factor_gt 0.0940
_refine_ls_wR_factor_ref 0.0965
_reflns_Friedel_coverage 0.000
_reflns_number_gt 2689
_reflns_number_total 2964
_reflns_threshold_expression 'I > 2\s(I)'
_cod_data_source_file d5ra01383f2.cif
_cod_data_source_block b24121309b0033_0m_pl
_cod_database_code 7250171
_shelx_shelxl_version_number 2014/7
_shelx_space_group_comment
;
The symmetry employed for this shelxl refinement is uniquely defined
by the following loop, which should always be used as a source of
symmetry information in preference to the above space-group names.
They are only intended as comments.
;
_olex2_refinement_description
;
1. Fixed Uiso
 At 1.2 times of:
  All C(H) groups, All C(H,H) groups
 At 1.5 times of:
  All C(H,H,H) groups
2. Others
 Fixed Sof: H01A(0.5) H01B(0.5) H02B(0.5) H02C(0.5)
3.a Secondary CH2 refined with riding coordinates:
 C01A(H01A,H01B)
3.b Aromatic/amide H refined with riding coordinates:
 C00L(H00L), C00M(H00M), C015(H015), C016(H016), C01C(H01C), C01I(H01I)
3.c Idealised Me refined as rotating group:
 C01N(H01D,H01E,H01F), C020(H02A,H02B,H02C), C021(H02D,H02E,H02F)
;
_olex2_submission_special_instructions 'No special instructions were received'

loop_
_space_group_symop_operation_xyz
'x, y, z'
'-x+1/2, -y, z+1/2'
'x+1/2, -y+1/2, -z+1/2'
'-x, y+1/2, -z'
'-x, -y, -z'
'x-1/2, y, -z-1/2'
'-x-1/2, y-1/2, z-1/2'
'x, -y-1/2, z'

loop_
_atom_site_label
_atom_site_type_symbol
_atom_site_fract_x
_atom_site_fract_y
_atom_site_fract_z
_atom_site_U_iso_or_equiv
_atom_site_adp_type
_atom_site_occupancy
_atom_site_site_symmetry_order
_atom_site_calc_flag
_atom_site_refinement_flags_posn
_atom_site_refinement_flags_adp
_atom_site_refinement_flags_occupancy
_atom_site_disorder_assembly
_atom_site_disorder_group
S001 S 0.17731(4) 0.7500 -0.59068(4) 0.02907(13) Uani 1 2 d S T P . .
O004 O 0.89752(9) 1.08777(4) -0.57895(8) 0.0298(2) Uani 1 1 d . . . . .
O007 O 0.77985(11) 1.11274(4) -0.74680(9) 0.0382(2) Uani 1 1 d . . . . .
N009 N 0.47863(14) 0.7500 -0.50503(13) 0.0224(3) Uani 1 2 d S T P . .
C00E C 0.43103(12) 0.79842(4) -0.55723(10) 0.0216(2) Uani 1 1 d . . . . .
C00F C 0.71753(12) 1.03205(5) -0.64708(10) 0.0229(2) Uani 1 1 d . . . . .
C00H C 0.56100(12) 0.93841(4) -0.62417(11) 0.0219(2) Uani 1 1 d . . . . .
C00L C 0.54793(12) 0.97107(5) -0.72770(10) 0.0234(2) Uani 1 1 d . . . . .
H00L H 0.4860 0.9612 -0.7918 0.028 Uiso 1 1 calc R U . . .
C00M C 0.24823(12) 0.85066(5) -0.65112(11) 0.0255(3) Uani 1 1 d . . . . .
H00M H 0.1564 0.8535 -0.6824 0.031 Uiso 1 1 calc R U . . .
C00Q C 0.29449(12) 0.80320(5) -0.60096(10) 0.0235(2) Uani 1 1 d . . . . .
C00W C 0.52369(12) 0.84131(5) -0.56748(10) 0.0217(2) Uani 1 1 d . . . . .
C015 C 0.62342(12) 1.01743(5) -0.73840(10) 0.0235(2) Uani 1 1 d . . . . .
H015 H 0.6110 1.0394 -0.8084 0.028 Uiso 1 1 calc R U . . .
C016 C 0.33652(12) 0.89352(5) -0.65512(11) 0.0248(3) Uani 1 1 d . . . . .
H016 H 0.3035 0.9262 -0.6867 0.030 Uiso 1 1 calc R U . . .
C01A C 0.50173(19) 0.7500 -0.37080(15) 0.0268(4) Uani 1 2 d S T P . .
H01A H 0.5571 0.7816 -0.3488 0.032 Uiso 0.5 1 calc R U P . .
H01B H 0.5571 0.7184 -0.3488 0.032 Uiso 0.5 1 calc R U P . .
C01C C 0.73136(13) 1.00002(5) -0.54356(11) 0.0256(3) Uani 1 1 d . . . . .
H01C H 0.7951 1.0096 -0.4807 0.031 Uiso 1 1 calc R U . . .
C01I C 0.65312(13) 0.95426(5) -0.53136(10) 0.0249(3) Uani 1 1 d . . . . .
H01I H 0.6621 0.9334 -0.4592 0.030 Uiso 1 1 calc R U . . .
C01L C 0.47387(12) 0.88991(4) -0.61362(10) 0.0223(2) Uani 1 1 d . . . . .
C01N C 0.67485(12) 0.83287(5) -0.53630(11) 0.0253(3) Uani 1 1 d . . . . .
H01D H 0.6895 0.8396 -0.4485 0.038 Uiso 1 1 calc R U . . .
H01E H 0.7322 0.8573 -0.5846 0.038 Uiso 1 1 calc R U . . .
H01F H 0.7011 0.7963 -0.5555 0.038 Uiso 1 1 calc R U . . .
C01T C 0.79860(13) 1.08146(5) -0.66422(11) 0.0255(3) Uani 1 1 d . . . . .
C020 C 0.3691(2) 0.7500 -0.29472(18) 0.0376(4) Uani 1 2 d S T P . .
H02A H 0.3928 0.7498 -0.2071 0.056 Uiso 0.5 1 calc R U P A -1
H02B H 0.3143 0.7184 -0.3143 0.056 Uiso 0.5 1 calc R U P A -1
H02C H 0.3147 0.7817 -0.3138 0.056 Uiso 0.5 1 calc R U P A -1
C021 C 0.97824(15) 1.13592(5) -0.58986(14) 0.0368(3) Uani 1 1 d . . . . .
H02D H 1.0342 1.1346 -0.6651 0.055 Uiso 1 1 calc R U . . .
H02E H 1.0397 1.1394 -0.5184 0.055 Uiso 1 1 calc R U . . .
H02F H 0.9155 1.1664 -0.5934 0.055 Uiso 1 1 calc R U . . .

loop_
_atom_site_aniso_label
_atom_site_aniso_U_11
_atom_site_aniso_U_22
_atom_site_aniso_U_33
_atom_site_aniso_U_23
_atom_site_aniso_U_13
_atom_site_aniso_U_12
S001 0.0193(2) 0.0237(2) 0.0443(3) 0.000 -0.00153(17) 0.000
O004 0.0281(4) 0.0270(5) 0.0345(5) -0.0005(4) -0.0007(4) -0.0048(4)
O007 0.0490(6) 0.0290(5) 0.0366(5) 0.0095(4) -0.0051(4) -0.0076(4)
N009 0.0256(7) 0.0188(6) 0.0230(7) 0.000 -0.0041(5) 0.000
C00E 0.0227(5) 0.0202(5) 0.0218(5) -0.0008(4) -0.0013(4) 0.0020(4)
C00F 0.0251(5) 0.0202(5) 0.0234(5) -0.0008(4) 0.0025(4) 0.0027(4)
C00H 0.0236(5) 0.0189(5) 0.0233(5) -0.0015(4) 0.0020(4) 0.0038(4)
C00L 0.0249(5) 0.0224(5) 0.0229(5) -0.0018(4) -0.0013(4) 0.0042(5)
C00M 0.0209(5) 0.0264(6) 0.0292(6) 0.0006(5) -0.0019(4) 0.0043(5)
C00Q 0.0218(5) 0.0233(6) 0.0254(5) -0.0013(5) 0.0001(4) 0.0005(4)
C00W 0.0227(5) 0.0215(5) 0.0209(5) -0.0016(4) -0.0005(4) 0.0014(4)
C015 0.0277(6) 0.0208(5) 0.0221(5) 0.0016(4) 0.0015(4) 0.0047(5)
C016 0.0250(6) 0.0223(6) 0.0271(6) 0.0011(4) -0.0005(4) 0.0046(5)
C01A 0.0322(9) 0.0245(8) 0.0238(8) 0.000 -0.0040(7) 0.000
C01C 0.0294(6) 0.0236(6) 0.0236(6) -0.0011(5) -0.0028(5) 0.0006(5)
C01I 0.0318(6) 0.0211(6) 0.0216(5) 0.0014(4) -0.0012(5) 0.0011(5)
C01L 0.0246(5) 0.0211(6) 0.0212(5) -0.0014(4) 0.0008(4) 0.0016(4)
C01N 0.0233(6) 0.0207(6) 0.0320(6) 0.0005(5) -0.0042(5) 0.0001(4)
C01T 0.0274(6) 0.0228(6) 0.0263(6) -0.0018(5) 0.0034(5) 0.0024(5)
C020 0.0423(11) 0.0399(11) 0.0306(9) 0.000 0.0049(8) 0.000
C021 0.0305(7) 0.0304(7) 0.0495(8) -0.0043(6) 0.0044(6) -0.0082(6)

loop_
_atom_type_symbol
_atom_type_description
_atom_type_scat_dispersion_real
_atom_type_scat_dispersion_imag
_atom_type_scat_source
C C 0.0137 0.0067 'International Tables Vol C Tables 4.2.6.8 and 6.1.1.4'
H H 0.0000 0.0000 'International Tables Vol C Tables 4.2.6.8 and 6.1.1.4'
N N 0.0241 0.0134 'International Tables Vol C Tables 4.2.6.8 and 6.1.1.4'
O O 0.0389 0.0241 'International Tables Vol C Tables 4.2.6.8 and 6.1.1.4'
S S 0.2925 0.4295 'International Tables Vol C Tables 4.2.6.8 and 6.1.1.4'

loop_
_geom_angle_atom_site_label_1
_geom_angle_atom_site_label_2
_geom_angle_atom_site_label_3
_geom_angle
_geom_angle_site_symmetry_1
_geom_angle_site_symmetry_3
_geom_angle_publ_flag
C00Q S001 C00Q 99.74(8) 8_575 . ?
C01T O004 C021 115.14(10) . . ?
C00E N009 C00E 118.41(13) 8_575 . ?
C00E N009 C01A 116.25(7) . . ?
C00E N009 C01A 116.25(7) 8_575 . ?
C00Q C00E N009 120.68(11) . . ?
C00Q C00E C00W 120.01(10) . . ?
C00W C00E N009 119.29(10) . . ?
C015 C00F C01T 118.37(10) . . ?
C01C C00F C015 118.93(11) . . ?
C01C C00F C01T 122.70(11) . . ?
C00L C00H C01I 117.82(11) . . ?
C00L C00H C01L 119.74(10) . . ?
C01I C00H C01L 122.39(10) . . ?
C00H C00L H00L 119.4 . . ?
C015 C00L C00H 121.28(11) . . ?
C015 C00L H00L 119.4 . . ?
C00Q C00M H00M 120.2 . . ?
C016 C00M H00M 120.2 . . ?
C016 C00M C00Q 119.55(11) . . ?
C00E C00Q S001 120.89(9) . . ?
C00M C00Q S001 118.62(9) . . ?
C00M C00Q C00E 120.47(11) . . ?
C00E C00W C01L 118.90(10) . . ?
C00E C00W C01N 118.95(10) . . ?
C01L C00W C01N 122.04(10) . . ?
C00F C015 H015 119.8 . . ?
C00L C015 C00F 120.39(11) . . ?
C00L C015 H015 119.8 . . ?
C00M C016 H016 119.3 . . ?
C00M C016 C01L 121.40(11) . . ?
C01L C016 H016 119.3 . . ?
N009 C01A H01A 108.7 . . ?
N009 C01A H01B 108.7 . . ?
N009 C01A C020 114.27(15) . . ?
H01A C01A H01B 107.6 . . ?
C020 C01A H01A 108.7 . . ?
C020 C01A H01B 108.7 . . ?
C00F C01C H01C 119.7 . . ?
C01I C01C C00F 120.68(11) . . ?
C01I C01C H01C 119.7 . . ?
C00H C01I H01I 119.6 . . ?
C01C C01I C00H 120.87(11) . . ?
C01C C01I H01I 119.6 . . ?
C00W C01L C00H 123.55(10) . . ?
C016 C01L C00H 116.94(10) . . ?
C016 C01L C00W 119.49(11) . . ?
C00W C01N H01D 109.5 . . ?
C00W C01N H01E 109.5 . . ?
C00W C01N H01F 109.5 . . ?
H01D C01N H01E 109.5 . . ?
H01D C01N H01F 109.5 . . ?
H01E C01N H01F 109.5 . . ?
O004 C01T C00F 112.78(10) . . ?
O007 C01T O004 122.84(11) . . ?
O007 C01T C00F 124.38(11) . . ?
C01A C020 H02A 109.5 . . ?
C01A C020 H02B 109.5 . . ?
C01A C020 H02C 109.5 . . ?
H02A C020 H02B 109.5 . . ?
H02A C020 H02C 109.5 . . ?
H02B C020 H02C 109.5 . . ?
O004 C021 H02D 109.5 . . ?
O004 C021 H02E 109.5 . . ?
O004 C021 H02F 109.5 . . ?
H02D C021 H02E 109.5 . . ?
H02D C021 H02F 109.5 . . ?
H02E C021 H02F 109.5 . . ?

loop_
_geom_bond_atom_site_label_1
_geom_bond_atom_site_label_2
_geom_bond_distance
_geom_bond_site_symmetry_2
_geom_bond_publ_flag
S001 C00Q 1.7584(12) 8_575 ?
S001 C00Q 1.7584(12) . ?
O004 C01T 1.3384(15) . ?
O004 C021 1.4487(15) . ?
O007 C01T 1.2099(15) . ?
N009 C00E 1.4245(13) . ?
N009 C00E 1.4244(13) 8_575 ?
N009 C01A 1.476(2) . ?
C00E C00Q 1.4027(16) . ?
C00E C00W 1.4080(16) . ?
C00F C015 1.3938(16) . ?
C00F C01C 1.3927(16) . ?
C00F C01T 1.4842(16) . ?
C00H C00L 1.4016(16) . ?
C00H C01I 1.4017(17) . ?
C00H C01L 1.4895(16) . ?
C00L H00L 0.9500 . ?
C00L C015 1.3834(16) . ?
C00M H00M 0.9500 . ?
C00M C00Q 1.3908(17) . ?
C00M C016 1.3775(17) . ?
C00W C01L 1.4108(16) . ?
C00W C01N 1.5089(16) . ?
C015 H015 0.9500 . ?
C016 H016 0.9500 . ?
C016 C01L 1.3998(16) . ?
C01A H01A 0.9900 . ?
C01A H01B 0.9900 . ?
C01A C020 1.521(3) . ?
C01C H01C 0.9500 . ?
C01C C01I 1.3864(17) . ?
C01I H01I 0.9500 . ?
C01N H01D 0.9800 . ?
C01N H01E 0.9800 . ?
C01N H01F 0.9800 . ?
C020 H02A 0.9800 . ?
C020 H02B 0.9800 . ?
C020 H02C 0.9800 . ?
C021 H02D 0.9800 . ?
C021 H02E 0.9800 . ?
C021 H02F 0.9800 . ?

loop_
_geom_torsion_atom_site_label_1
_geom_torsion_atom_site_label_2
_geom_torsion_atom_site_label_3
_geom_torsion_atom_site_label_4
_geom_torsion
_geom_torsion_site_symmetry_1
_geom_torsion_site_symmetry_2
_geom_torsion_site_symmetry_3
_geom_torsion_site_symmetry_4
_geom_torsion_publ_flag
N009 C00E C00Q S001 0.93(16) . . . . ?
N009 C00E C00Q C00M 179.58(11) . . . . ?
N009 C00E C00W C01L -176.88(11) . . . . ?
N009 C00E C00W C01N 6.89(16) . . . . ?
C00E N009 C00E C00Q 36.9(2) 8_575 . . . ?
C00E N009 C00E C00W -141.53(10) 8_575 . . . ?
C00E N009 C01A C020 73.29(11) . . . . ?
C00E N009 C01A C020 -73.29(11) 8_575 . . . ?
C00E C00W C01L C00H 177.68(10) . . . . ?
C00E C00W C01L C016 -3.93(16) . . . . ?
C00F C01C C01I C00H 1.66(18) . . . . ?
C00H C00L C015 C00F 1.67(17) . . . . ?
C00L C00H C01I C01C -1.74(17) . . . . ?
C00L C00H C01L C00W 140.05(12) . . . . ?
C00L C00H C01L C016 -38.37(15) . . . . ?
C00M C016 C01L C00H 178.97(11) . . . . ?
C00M C016 C01L C00W 0.48(17) . . . . ?
C00Q S001 C00Q C00E -30.05(13) 8_575 . . . ?
C00Q S001 C00Q C00M 151.28(7) 8_575 . . . ?
C00Q C00E C00W C01L 4.69(16) . . . . ?
C00Q C00E C00W C01N -171.54(10) . . . . ?
C00Q C00M C016 C01L 2.26(18) . . . . ?
C00W C00E C00Q S001 179.34(9) . . . . ?
C00W C00E C00Q C00M -2.02(17) . . . . ?
C015 C00F C01C C01I 0.11(18) . . . . ?
C015 C00F C01T O004 -171.95(10) . . . . ?
C015 C00F C01T O007 7.12(18) . . . . ?
C016 C00M C00Q S001 177.19(9) . . . . ?
C016 C00M C00Q C00E -1.48(17) . . . . ?
C01A N009 C00E C00Q -108.95(14) . . . . ?
C01A N009 C00E C00W 72.63(16) . . . . ?
C01C C00F C015 C00L -1.76(17) . . . . ?
C01C C00F C01T O004 8.33(16) . . . . ?
C01C C00F C01T O007 -172.59(12) . . . . ?
C01I C00H C00L C015 0.09(17) . . . . ?
C01I C00H C01L C00W -42.59(17) . . . . ?
C01I C00H C01L C016 139.00(12) . . . . ?
C01L C00H C00L C015 177.58(10) . . . . ?
C01L C00H C01I C01C -179.16(11) . . . . ?
C01N C00W C01L C00H -6.21(17) . . . . ?
C01N C00W C01L C016 172.17(11) . . . . ?
C01T C00F C015 C00L 178.51(10) . . . . ?
C01T C00F C01C C01I 179.83(11) . . . . ?
C021 O004 C01T O007 2.04(17) . . . . ?
C021 O004 C01T C00F -178.86(10) . . . . ?
